data_7210026
loop_
_publ_author_name
'Eberhard, Jens'
'Stoll, Ion'
'Brockhinke, Regina'
'Neumann, Beate'
'Stammler, Hans-Georg'
'Riefer, Arthur'
'Rauls, Eva'
'Schmidt, Wolf Gero'
'Mattay, Jochen'

_publ_section_title
;
 Structural variety of 5-fluoroarene-2-aminopyrimidine in comparison to
 2-aminopyrimidine silver(i) coordination polymers: progress report and
 overview
;
_journal_issue 21
_journal_name_full CrystEngComm
_journal_page_first 4225
_journal_paper_doi 10.1039/c2ce26388b
_journal_volume 15
_journal_year 2013
_chemical_formula_moiety 'C11 H7 Ag Cl F4 N3 O5'
_chemical_formula_sum 'C11 H7 Ag Cl F4 N3 O5'
_chemical_formula_weight 480.52
_chemical_name_systematic ?
_space_group_IT_number 61
_symmetry_cell_setting orthorhombic
_symmetry_space_group_name_Hall '-P 2ac 2ab'
_symmetry_space_group_name_H-M 'P b c a'
_atom_sites_solution_hydrogens geom
_atom_sites_solution_primary direct
_atom_sites_solution_secondary difmap
_audit_creation_method SHELXL-97
_cell_angle_alpha 90.00
_cell_angle_beta 90.00
_cell_angle_gamma 90.00
_cell_formula_units_Z 8
_cell_length_a 7.31770(10)
_cell_length_b 12.76150(10)
_cell_length_c 29.9513(4)
_cell_measurement_reflns_used 51258
_cell_measurement_temperature 100(2)
_cell_measurement_theta_max 27.485
_cell_measurement_theta_min 2.910
_cell_volume 2797.00(6)
_computing_cell_refinement 'HKL Scalepack (Otwinowski & Minor 1997)'
_computing_data_collection 'Collect, Bruker AXS, 2004'
_computing_data_reduction 'Denzo and Scalepack (Otwinowski & Minor, 1997)'
_computing_molecular_graphics 'SHELXTL-PLUS (1990)'
_computing_publication_material 'SHELXL-97 (Sheldrick, 1997)'
_computing_structure_refinement 'SHELXL-97 (Sheldrick, 1997)'
_computing_structure_solution 'SHELXS-97 (Sheldrick, 1990)'
_diffrn_ambient_temperature 100(2)
_diffrn_measured_fraction_theta_full 0.998
_diffrn_measured_fraction_theta_max 0.998
_diffrn_measurement_device_type KappaCCD
_diffrn_measurement_method CCD
_diffrn_radiation_monochromator graphite
_diffrn_radiation_source 'fine-focus sealed tube'
_diffrn_radiation_type MoK\a
_diffrn_radiation_wavelength 0.71073
_diffrn_reflns_av_R_equivalents 0.034
_diffrn_reflns_av_sigmaI/netI 0.0147
_diffrn_reflns_limit_h_max 9
_diffrn_reflns_limit_h_min -9
_diffrn_reflns_limit_k_max 16
_diffrn_reflns_limit_k_min -16
_diffrn_reflns_limit_l_max 38
_diffrn_reflns_limit_l_min -38
_diffrn_reflns_number 48584
_diffrn_reflns_theta_full 27.49
_diffrn_reflns_theta_max 27.49
_diffrn_reflns_theta_min 3.10
_exptl_absorpt_coefficient_mu 1.715
_exptl_absorpt_correction_T_max 0.8472
_exptl_absorpt_correction_T_min 0.7254
_exptl_absorpt_correction_type multi-scan
_exptl_absorpt_process_details 'Denzo and Scalepack (Otwinowski & Minor, 1997)'
_exptl_crystal_colour Colourless
_exptl_crystal_density_diffrn 2.282
_exptl_crystal_density_method 'not measured'
_exptl_crystal_description fragment
_exptl_crystal_F_000 1872
_exptl_crystal_size_max 0.20
_exptl_crystal_size_mid 0.14
_exptl_crystal_size_min 0.10
_refine_diff_density_max 0.374
_refine_diff_density_min -0.579
_refine_diff_density_rms 0.072
_refine_ls_extinction_method none
_refine_ls_goodness_of_fit_ref 1.094
_refine_ls_hydrogen_treatment refall
_refine_ls_matrix_type full
_refine_ls_number_parameters 254
_refine_ls_number_reflns 3208
_refine_ls_number_restraints 0
_refine_ls_restrained_S_all 1.094
_refine_ls_R_factor_all 0.0209
_refine_ls_R_factor_gt 0.0187
_refine_ls_shift/su_max 0.000
_refine_ls_shift/su_mean 0.000
_refine_ls_structure_factor_coef Fsqd
_refine_ls_weighting_details 'calc w=1/[\s^2^(Fo^2^)+(0.0210P)^2^+2.2200P] where P=(Fo^2^+2Fc^2^)/3'
_refine_ls_weighting_scheme calc
_refine_ls_wR_factor_gt 0.0457
_refine_ls_wR_factor_ref 0.0466
_reflns_number_gt 2976
_reflns_number_total 3208
_reflns_threshold_expression >2sigma(I)
_cod_data_source_file c2ce26388b.txt
_cod_data_source_block compound6
_cod_depositor_comments
;
The following automatic conversions were performed:

'_symmetry_cell_setting' value 'Orthorhombic' changed to
'orthorhombic' according to
/home/saulius/struct/CIF-dictionaries/cif_core.dic dictionary named
'cif_core.dic' version 2.4.2 from 2011-04-26.

Automatic conversion script
Id: cif_fix_values 1891 2012-01-12 08:04:46Z andrius 
;
_cod_database_code 7210026

loop_
_symmetry_equiv_pos_as_xyz
'x, y, z'
'-x+1/2, -y, z+1/2'
'x+1/2, -y+1/2, -z'
'-x, y+1/2, -z+1/2'
'-x, -y, -z'
'x-1/2, y, -z-1/2'
'-x-1/2, y-1/2, z'
'x, -y-1/2, z-1/2'

loop_
_atom_site_label
_atom_site_type_symbol
_atom_site_fract_x
_atom_site_fract_y
_atom_site_fract_z
_atom_site_U_iso_or_equiv
_atom_site_adp_type
_atom_site_occupancy
_atom_site_symmetry_multiplicity
_atom_site_calc_flag
Ag1 Ag 0.191509(18) 0.222301(9) 0.046992(4) 0.01600(5) Uani 1 1 d
Cl1 Cl 0.23488(6) 0.22718(3) -0.064279(14) 0.01668(9) Uani 1 1 d
F1 F 0.22179(14) 0.63145(7) 0.20118(3) 0.0187(2) Uani 1 1 d
F2 F 0.24302(16) 0.62777(8) 0.28860(3) 0.0221(2) Uani 1 1 d
F3 F 0.53303(15) 0.29547(8) 0.28122(4) 0.0216(2) Uani 1 1 d
F4 F 0.51373(15) 0.30194(8) 0.19200(3) 0.0208(2) Uani 1 1 d
O1 O 0.41211(19) 0.44666(10) 0.33256(4) 0.0234(3) Uani 1 1 d
O2 O 0.35176(19) 0.23672(12) -0.02451(4) 0.0289(3) Uani 1 1 d
O3 O 0.0910(2) 0.30362(11) -0.06045(5) 0.0304(3) Uani 1 1 d
O4 O 0.34385(18) 0.24612(11) -0.10310(4) 0.0231(3) Uani 1 1 d
O5 O 0.15959(19) 0.12336(10) -0.06483(5) 0.0253(3) Uani 1 1 d
N1 N 0.2446(2) 0.38101(10) 0.07709(5) 0.0151(3) Uani 1 1 d
N2 N 0.2440(2) 0.47266(13) 0.01065(5) 0.0220(3) Uani 1 1 d
H2A H 0.267(3) 0.522(2) -0.0055(9) 0.033(7) Uiso 1 1 d
H2B H 0.204(3) 0.4238(19) -0.0025(7) 0.020(6) Uiso 1 1 d
N3 N 0.3366(2) 0.56054(10) 0.07422(5) 0.0152(3) Uani 1 1 d
C1 C 0.2767(2) 0.47140(13) 0.05452(6) 0.0158(3) Uani 1 1 d
C2 C 0.3722(2) 0.55642(12) 0.11810(6) 0.0153(3) Uani 1 1 d
H2C H 0.418(3) 0.6209(16) 0.1301(7) 0.021(5) Uiso 1 1 d
C3 C 0.3419(2) 0.46810(12) 0.14395(6) 0.0150(3) Uani 1 1 d
C4 C 0.2748(2) 0.38163(13) 0.12109(6) 0.0158(3) Uani 1 1 d
H4 H 0.244(3) 0.3194(16) 0.1366(7) 0.015(5) Uiso 1 1 d
C5 C 0.3673(2) 0.46711(12) 0.19285(6) 0.0150(3) Uani 1 1 d
C6 C 0.3054(2) 0.54833(13) 0.22001(6) 0.0156(3) Uani 1 1 d
C7 C 0.3151(2) 0.54630(13) 0.26610(6) 0.0165(3) Uani 1 1 d
C8 C 0.3915(2) 0.46085(13) 0.28832(6) 0.0170(3) Uani 1 1 d
C9 C 0.4551(2) 0.37875(12) 0.26133(6) 0.0171(3) Uani 1 1 d
C10 C 0.4444(2) 0.38243(12) 0.21558(6) 0.0168(3) Uani 1 1 d
C11 C 0.3799(3) 0.53185(16) 0.36320(6) 0.0228(4) Uani 1 1 d
H11A H 0.450(3) 0.5944(17) 0.3547(7) 0.026(6) Uiso 1 1 d
H11B H 0.416(3) 0.5063(19) 0.3904(8) 0.035(6) Uiso 1 1 d
H11C H 0.250(3) 0.5470(18) 0.3647(8) 0.032(6) Uiso 1 1 d

loop_
_atom_site_aniso_label
_atom_site_aniso_U_11
_atom_site_aniso_U_22
_atom_site_aniso_U_33
_atom_site_aniso_U_23
_atom_site_aniso_U_13
_atom_site_aniso_U_12
Ag1 0.02139(8) 0.00972(7) 0.01688(8) 0.00049(4) 0.00118(5) -0.00078(4)
Cl1 0.01688(19) 0.01643(19) 0.01672(19) 0.00092(14) 0.00128(16) -0.00214(15)
F1 0.0218(5) 0.0128(4) 0.0215(5) 0.0016(4) -0.0046(4) 0.0030(4)
F2 0.0263(5) 0.0179(5) 0.0222(5) -0.0050(4) -0.0034(5) 0.0041(4)
F3 0.0239(5) 0.0152(4) 0.0257(5) 0.0058(4) -0.0060(4) 0.0031(4)
F4 0.0232(5) 0.0143(4) 0.0249(5) -0.0013(4) -0.0002(4) 0.0043(4)
O1 0.0317(7) 0.0220(6) 0.0165(6) 0.0014(5) -0.0059(5) 0.0006(5)
O2 0.0227(7) 0.0496(9) 0.0143(6) -0.0019(6) 0.0001(5) -0.0113(6)
O3 0.0254(7) 0.0229(6) 0.0429(8) 0.0030(6) 0.0084(6) 0.0056(6)
O4 0.0240(7) 0.0293(6) 0.0161(6) 0.0014(5) 0.0043(5) -0.0027(6)
O5 0.0248(7) 0.0171(6) 0.0339(8) 0.0032(5) -0.0039(6) -0.0055(5)
N1 0.0166(7) 0.0110(6) 0.0175(7) -0.0001(5) 0.0021(6) -0.0008(5)
N2 0.0349(9) 0.0129(7) 0.0183(8) 0.0016(6) -0.0027(7) -0.0042(7)
N3 0.0158(7) 0.0098(6) 0.0199(7) 0.0008(5) -0.0002(6) -0.0003(5)
C1 0.0137(8) 0.0133(8) 0.0204(8) 0.0013(6) 0.0017(6) 0.0003(6)
C2 0.0128(8) 0.0109(7) 0.0222(8) 0.0003(6) -0.0008(6) 0.0000(6)
C3 0.0128(8) 0.0140(7) 0.0181(8) 0.0009(6) 0.0007(6) 0.0006(6)
C4 0.0152(8) 0.0124(7) 0.0200(8) 0.0016(6) 0.0023(6) -0.0003(6)
C5 0.0130(7) 0.0131(7) 0.0189(8) 0.0009(6) -0.0019(6) -0.0029(6)
C6 0.0133(8) 0.0116(7) 0.0218(8) 0.0025(6) -0.0044(6) -0.0007(6)
C7 0.0138(8) 0.0139(7) 0.0217(8) -0.0034(6) -0.0019(6) -0.0018(6)
C8 0.0144(8) 0.0176(8) 0.0190(8) 0.0019(6) -0.0031(6) -0.0037(6)
C9 0.0157(8) 0.0127(7) 0.0229(9) 0.0048(6) -0.0041(6) -0.0012(6)
C10 0.0147(8) 0.0120(7) 0.0237(8) -0.0012(6) -0.0003(7) -0.0013(6)
C11 0.0208(9) 0.0301(10) 0.0176(9) -0.0020(7) 0.0010(7) 0.0031(8)

loop_
_atom_type_symbol
_atom_type_description
_atom_type_scat_dispersion_real
_atom_type_scat_dispersion_imag
_atom_type_scat_source
C C 0.0033 0.0016 'International Tables Vol C Tables 4.2.6.8 and 6.1.1.4'
H H 0.0000 0.0000 'International Tables Vol C Tables 4.2.6.8 and 6.1.1.4'
Ag Ag -0.8971 1.1015 'International Tables Vol C Tables 4.2.6.8 and 6.1.1.4'
Cl Cl 0.1484 0.1585 'International Tables Vol C Tables 4.2.6.8 and 6.1.1.4'
F F 0.0171 0.0103 'International Tables Vol C Tables 4.2.6.8 and 6.1.1.4'
N N 0.0061 0.0033 'International Tables Vol C Tables 4.2.6.8 and 6.1.1.4'
O O 0.0106 0.0060 'International Tables Vol C Tables 4.2.6.8 and 6.1.1.4'

loop_
_geom_angle_atom_site_label_1
_geom_angle_atom_site_label_2
_geom_angle_atom_site_label_3
_geom_angle
_geom_angle_site_symmetry_1
_geom_angle_site_symmetry_3
N3 Ag1 N1 134.65(5) 7_655 .
N3 Ag1 O2 115.71(5) 7_655 .
N1 Ag1 O2 101.54(5) . .
O4 Cl1 O5 111.15(9) . .
O4 Cl1 O3 110.96(8) . .
O5 Cl1 O3 110.23(9) . .
O4 Cl1 O2 108.66(8) . .
O5 Cl1 O2 107.99(8) . .
O3 Cl1 O2 107.72(9) . .
C8 O1 C11 120.46(14) . .
Cl1 O2 Ag1 115.05(8) . .
C4 N1 C1 117.23(14) . .
C4 N1 Ag1 115.40(11) . .
C1 N1 Ag1 126.51(11) . .
C1 N2 H2A 123.8(18) . .
C1 N2 H2B 123.1(16) . .
H2A N2 H2B 113(2) . .
C2 N3 C1 117.20(14) . .
C2 N3 Ag1 114.38(11) . 7_665
C1 N3 Ag1 126.05(11) . 7_665
N2 C1 N3 118.46(15) . .
N2 C1 N1 117.99(15) . .
N3 C1 N1 123.54(16) . .
N3 C2 C3 123.27(15) . .
N3 C2 H2C 113.8(12) . .
C3 C2 H2C 122.9(12) . .
C2 C3 C4 115.31(16) . .
C2 C3 C5 122.77(15) . .
C4 C3 C5 121.81(15) . .
N1 C4 C3 123.34(15) . .
N1 C4 H4 116.0(12) . .
C3 C4 H4 120.6(12) . .
C6 C5 C10 115.01(15) . .
C6 C5 C3 122.11(15) . .
C10 C5 C3 122.76(15) . .
F1 C6 C7 117.11(15) . .
F1 C6 C5 119.27(15) . .
C7 C6 C5 123.52(16) . .
F2 C7 C6 117.72(15) . .
F2 C7 C8 121.47(16) . .
C6 C7 C8 120.78(16) . .
O1 C8 C7 128.31(16) . .
O1 C8 C9 115.46(15) . .
C7 C8 C9 116.23(16) . .
F3 C9 C10 119.54(15) . .
F3 C9 C8 118.38(15) . .
C10 C9 C8 122.05(15) . .
F4 C10 C9 118.42(15) . .
F4 C10 C5 119.17(15) . .
C9 C10 C5 122.41(16) . .
O1 C11 H11A 111.1(13) . .
O1 C11 H11B 104.5(15) . .
H11A C11 H11B 112(2) . .
O1 C11 H11C 109.9(14) . .
H11A C11 H11C 111.3(19) . .
H11B C11 H11C 108(2) . .

loop_
_geom_bond_atom_site_label_1
_geom_bond_atom_site_label_2
_geom_bond_distance
_geom_bond_site_symmetry_2
Ag1 N3 2.2292(13) 7_655
Ag1 N1 2.2507(14) .
Ag1 O2 2.4484(14) .
Cl1 O4 1.4304(13) .
Cl1 O5 1.4350(13) .
Cl1 O3 1.4397(14) .
Cl1 O2 1.4715(14) .
F1 C6 1.3480(18) .
F2 C7 1.3466(19) .
F3 C9 1.3453(18) .
F4 C10 1.3459(19) .
O1 C8 1.346(2) .
O1 C11 1.442(2) .
N1 C4 1.336(2) .
N1 C1 1.358(2) .
N2 C1 1.335(2) .
N2 H2A 0.81(3) .
N2 H2B 0.79(2) .
N3 C2 1.341(2) .
N3 C1 1.355(2) .
N3 Ag1 2.2291(13) 7_665
C2 C3 1.385(2) .
C2 H2C 0.96(2) .
C3 C4 1.389(2) .
C3 C5 1.476(2) .
C4 H4 0.95(2) .
C5 C6 1.393(2) .
C5 C10 1.396(2) .
C6 C7 1.383(3) .
C7 C8 1.395(2) .
C8 C9 1.403(2) .
C9 C10 1.373(2) .
C11 H11A 0.98(2) .
C11 H11B 0.92(2) .
C11 H11C 0.97(2) .
